data_4113599
loop_
_publ_author_name
'Yugen Zhang'
'R. H. Holm'

_publ_section_title
;
 Synthesis of a Molecular Mo2Fe6S9 Cluster with the Topology of the PN
 Cluster of Nitrogenase by Rearrangement of an Edge-Bridged Mo2Fe6S8
 Double Cubane
;
_journal_name_full 'Journal of the American Chemical Society'
_journal_page_first 3910
_journal_page_last 3920
_journal_paper_doi 10.1021/ja0214633
_journal_volume 125
_journal_year 2003
_chemical_formula_moiety (Et4N)5[Tp4Mo4Fe12S14Se6]8CH3CN
_chemical_formula_sum 'C46 H82 B2 Fe6 Mo2 N18.5 S7 Se3'
_chemical_formula_weight 1904.17
_chemical_name_systematic
; 
 ? 
;
_space_group_IT_number 41
_symmetry_cell_setting orthorhombic
_symmetry_space_group_name_Hall 'A 2 -2ab'
_symmetry_space_group_name_H-M 'A b a 2'
_atom_sites_solution_hydrogens geom
_atom_sites_solution_primary direct
_atom_sites_solution_secondary difmap
_audit_creation_method SHELXL-97
_cell_angle_alpha 90.00
_cell_angle_beta 90.00
_cell_angle_gamma 90.00
_cell_formula_units_Z 8
_cell_length_a 36.883(10)
_cell_length_b 26.168(6)
_cell_length_c 16.194(6)
_cell_measurement_temperature 293(2)
_cell_volume 15630(8)
_computing_cell_refinement 'Bruker SMART'
_computing_data_collection 'Bruker SMART'
_computing_data_reduction 'Bruker SHELXTL'
_computing_molecular_graphics 'Bruker SHELXTL'
_computing_publication_material 'Bruker SHELXTL'
_computing_structure_refinement 'SHELXL-97 (Sheldrick, 1997)'
_computing_structure_solution 'SHELXS-97 (Sheldrick, 1990)'
_diffrn_ambient_temperature 293(2)
_diffrn_measured_fraction_theta_full 0.997
_diffrn_measured_fraction_theta_max 0.997
_diffrn_measurement_device_type 'CCD area detector'
_diffrn_measurement_method 'phi and omega scans'
_diffrn_radiation_monochromator graphite
_diffrn_radiation_source 'fine-focus sealed tube'
_diffrn_radiation_type MoK\a
_diffrn_radiation_wavelength 0.71073
_diffrn_reflns_av_R_equivalents 0.0912
_diffrn_reflns_av_sigmaI/netI 0.1974
_diffrn_reflns_limit_h_max 47
_diffrn_reflns_limit_h_min -49
_diffrn_reflns_limit_k_max 34
_diffrn_reflns_limit_k_min -29
_diffrn_reflns_limit_l_max 21
_diffrn_reflns_limit_l_min -21
_diffrn_reflns_number 55706
_diffrn_reflns_theta_full 28.34
_diffrn_reflns_theta_max 28.34
_diffrn_reflns_theta_min 1.58
_diffrn_standards_decay_% none
_exptl_absorpt_coefficient_mu 3.017
_exptl_absorpt_correction_T_max 0.89
_exptl_absorpt_correction_T_min 0.74
_exptl_absorpt_correction_type SADABS
_exptl_crystal_colour black
_exptl_crystal_density_diffrn 1.617
_exptl_crystal_description block
_exptl_crystal_F_000 7584
_exptl_crystal_size_max 0.5
_exptl_crystal_size_mid 0.3
_exptl_crystal_size_min 0.3
_refine_diff_density_max 0.770
_refine_diff_density_min -0.747
_refine_diff_density_rms 0.120
_refine_ls_abs_structure_details 'Flack H D (1983), Acta Cryst. A39, 876-881'
_refine_ls_abs_structure_Flack 0.070(11)
_refine_ls_extinction_method none
_refine_ls_goodness_of_fit_ref 0.791
_refine_ls_hydrogen_treatment mixed
_refine_ls_matrix_type full
_refine_ls_number_parameters 786
_refine_ls_number_reflns 18937
_refine_ls_number_restraints 9
_refine_ls_restrained_S_all 0.794
_refine_ls_R_factor_all 0.1270
_refine_ls_R_factor_gt 0.0501
_refine_ls_shift/su_max 0.081
_refine_ls_shift/su_mean 0.001
_refine_ls_structure_factor_coef Fsqd
_refine_ls_weighting_details 'calc w=1/[\s^2^(Fo^2^)+(0.0396P)^2^+0.0000P] where P=(Fo^2^+2Fc^2^)/3'
_refine_ls_weighting_scheme calc
_refine_ls_wR_factor_gt 0.1007
_refine_ls_wR_factor_ref 0.1145
_reflns_number_gt 8681
_reflns_number_total 18937
_reflns_threshold_expression >2sigma(I)
_cod_data_source_file ja0214633_8.cif
_cod_data_source_block (Et4N)5[Tp4Mo4Fe12S14Se6]8CH3CN
_cod_original_cell_volume 15631(7)
_cod_original_formula_sum 'C46 H82 B2 Fe6 Mo2 N18.50 S7 Se3'
_cod_database_code 4113599

loop_
_symmetry_equiv_pos_as_xyz
'x, y, z'
'-x, -y, z'
'x+1/2, -y+1/2, z'
'-x+1/2, y+1/2, z'
'x, y+1/2, z+1/2'
'-x, -y+1/2, z+1/2'
'x+1/2, -y+1, z+1/2'
'-x+1/2, y+1, z+1/2'

loop_
_atom_site_label
_atom_site_type_symbol
_atom_site_fract_x
_atom_site_fract_y
_atom_site_fract_z
_atom_site_U_iso_or_equiv
_atom_site_adp_type
_atom_site_occupancy
_atom_site_symmetry_multiplicity
_atom_site_calc_flag
_atom_site_refinement_flags
Mo1 Mo 0.89601(2) 0.65944(3) 0.22422(5) 0.03357(19) Uani 1 1 d .
Mo2 Mo 0.87149(2) 0.38030(3) 0.24712(5) 0.0346(2) Uani 1 1 d .
Fe1 Fe 0.95061(3) 0.59553(5) 0.27031(8) 0.0317(3) Uani 1 1 d .
Fe2 Fe 0.87954(3) 0.57466(5) 0.31473(8) 0.0347(3) Uani 1 1 d .
Fe3 Fe 0.89979(4) 0.56651(5) 0.15318(8) 0.0343(3) Uani 1 1 d .
Fe4 Fe 0.93678(3) 0.42454(5) 0.28031(8) 0.0331(3) Uani 1 1 d .
Fe5 Fe 0.87232(3) 0.47143(5) 0.32678(8) 0.0346(3) Uani 1 1 d .
Fe6 Fe 0.88990(4) 0.46518(5) 0.16281(8) 0.0348(3) Uani 1 1 d .
S1 S 0.91455(6) 0.63870(9) 0.35958(14) 0.0334(6) Uani 1 1 d .
S2 S 0.94299(6) 0.62541(9) 0.14101(15) 0.0359(6) Uani 1 1 d .
S3 S 0.84824(7) 0.60113(10) 0.20290(16) 0.0430(7) Uani 1 1 d .
S4 S 0.89684(7) 0.39941(9) 0.37815(15) 0.0368(6) Uani 1 1 d .
S5 S 0.92105(6) 0.39256(9) 0.15620(15) 0.0374(6) Uani 1 1 d .
S6 S 0.83506(6) 0.45290(9) 0.22178(16) 0.0387(6) Uani 1 1 d .
S7 S 0.92390(5) 0.51327(8) 0.26390(13) 0.0249(5) Uani 1 1 d .
Se1 Se 0.84627(3) 0.53108(4) 0.41565(7) 0.0537(3) Uani 1 1 d .
Se2 Se 0.88906(3) 0.51290(4) 0.04145(7) 0.0546(3) Uani 1 1 d .
Se3 Se 0.99237(3) 0.39523(4) 0.32630(8) 0.0551(3) Uani 1 1 d .
N1 N 0.8779(2) 0.7018(3) 0.1141(5) 0.040(2) Uani 1 1 d .
N2 N 0.8709(2) 0.7528(3) 0.1122(5) 0.044(2) Uani 1 1 d .
N3 N 0.9296(2) 0.7317(3) 0.2325(5) 0.039(2) Uani 1 1 d .
N4 N 0.9155(2) 0.7782(3) 0.2206(5) 0.044(2) Uani 1 1 d .
N5 N 0.8540(2) 0.7102(3) 0.2832(5) 0.046(2) Uani 1 1 d .
N6 N 0.8503(2) 0.7600(3) 0.2601(5) 0.040(2) Uani 1 1 d .
N7 N 0.82556(19) 0.3444(3) 0.3130(4) 0.0326(18) Uani 1 1 d .
N8 N 0.8127(2) 0.2958(3) 0.2932(5) 0.051(2) Uani 1 1 d .
N9 N 0.8425(2) 0.3450(3) 0.1386(6) 0.050(2) Uani 1 1 d .
N10 N 0.8280(2) 0.2967(3) 0.1450(6) 0.052(2) Uani 1 1 d .
N11 N 0.8915(2) 0.2989(3) 0.2628(5) 0.038(2) Uani 1 1 d .
N12 N 0.8693(2) 0.2585(3) 0.2453(5) 0.046(2) Uani 1 1 d .
N13 N 0.7765(3) 0.5427(4) 0.9271(7) 0.072(3) Uani 1 1 d .
N14 N 0.0277(2) 0.2396(3) 0.5074(5) 0.048(2) Uani 1 1 d .
N15 N 1.0000 0.5000 0.5397(9) 0.086(5) Uani 1 2 d S
N16 N 0.9046(5) 0.4115(7) 0.8963(12) 0.067(6) Uiso 0.50 1 d P
N17 N 0.7499(3) 0.1923(4) 0.5059(8) 0.085(4) Uani 1 1 d .
N18 N 0.0000 0.5000 -0.0455(12) 0.202(13) Uani 1 2 d SD
N19 N 0.8475(5) 0.1442(6) 0.0518(10) 0.073(7) Uani 0.50 1 d PD
N20 N 0.7856(5) 0.8482(9) 0.1084(12) 0.096(8) Uani 0.50 1 d PD
N21 N 0.0309(5) 0.8947(6) 0.2596(11) 0.057(5) Uiso 0.50 1 d PD
N22 N 0.9036(6) 0.4503(8) 0.6951(15) 0.103(8) Uiso 0.50 1 d P
B1 B 0.8758(4) 0.7821(5) 0.1943(7) 0.048(3) Uani 1 1 d .
H1 H 0.870(3) 0.815(4) 0.185(6) 0.079 Uiso 1 1 calc .
B2 B 0.8305(4) 0.2632(5) 0.2253(8) 0.051(3) Uani 1 1 d .
H2 H 0.819(2) 0.232(3) 0.219(6) 0.066 Uiso 1 1 calc .
C1 C 0.8713(3) 0.6872(4) 0.0349(7) 0.054(3) Uani 1 1 d .
H1A H 0.8739 0.6539 0.0157 0.064 Uiso 1 1 calc R
C2 C 0.8603(3) 0.7278(5) -0.0138(7) 0.058(3) Uani 1 1 d .
H2A H 0.8544 0.7276 -0.0696 0.070 Uiso 1 1 calc R
C3 C 0.8603(3) 0.7685(4) 0.0401(6) 0.053(3) Uani 1 1 d .
H3 H 0.8537 0.8018 0.0269 0.064 Uiso 1 1 calc R
C4 C 0.9638(3) 0.7392(3) 0.2485(6) 0.040(2) Uani 1 1 d .
H4 H 0.9801 0.7130 0.2598 0.048 Uiso 1 1 calc R
C5 C 0.9732(3) 0.7903(4) 0.2467(6) 0.045(3) Uani 1 1 d .
H5 H 0.9960 0.8049 0.2544 0.054 Uiso 1 1 calc R
C6 C 0.9421(3) 0.8132(4) 0.2316(6) 0.048(3) Uani 1 1 d .
H6 H 0.9389 0.8484 0.2288 0.058 Uiso 1 1 calc R
C7 C 0.8294(2) 0.6998(4) 0.3397(6) 0.041(2) Uani 1 1 d .
H7 H 0.8264 0.6683 0.3655 0.049 Uiso 1 1 calc R
C8 C 0.8091(3) 0.7425(4) 0.3545(6) 0.052(3) Uani 1 1 d .
H8 H 0.7899 0.7459 0.3913 0.062 Uiso 1 1 calc R
C9 C 0.8232(3) 0.7796(4) 0.3032(6) 0.050(3) Uani 1 1 d .
H9 H 0.8149 0.8130 0.2995 0.060 Uiso 1 1 calc R
C10 C 0.8062(3) 0.3577(4) 0.3788(7) 0.050(3) Uani 1 1 d .
H10 H 0.8082 0.3893 0.4047 0.060 Uiso 1 1 calc R
C11 C 0.7822(3) 0.3194(4) 0.4052(7) 0.054(3) Uani 1 1 d .
H11 H 0.7668 0.3191 0.4506 0.065 Uiso 1 1 calc R
C12 C 0.7873(3) 0.2838(4) 0.3486(8) 0.061(3) Uani 1 1 d .
H12 H 0.7745 0.2532 0.3474 0.073 Uiso 1 1 calc R
C13 C 0.8350(3) 0.3644(4) 0.0657(6) 0.051(3) Uani 1 1 d .
H13 H 0.8419 0.3965 0.0466 0.061 Uiso 1 1 calc R
C14 C 0.8150(3) 0.3283(5) 0.0224(8) 0.074(4) Uani 1 1 d .
H14 H 0.8054 0.3319 -0.0304 0.088 Uiso 1 1 calc R
C15 C 0.8121(3) 0.2862(4) 0.0728(8) 0.063(4) Uani 1 1 d .
H15 H 0.8009 0.2555 0.0590 0.075 Uiso 1 1 calc R
C16 C 0.9232(3) 0.2807(4) 0.2849(6) 0.046(3) Uani 1 1 d .
H16 H 0.9434 0.3005 0.2976 0.056 Uiso 1 1 calc R
C17 C 0.9221(3) 0.2271(4) 0.2866(6) 0.056(3) Uani 1 1 d .
H17 H 0.9403 0.2045 0.3026 0.067 Uiso 1 1 calc R
C18 C 0.8885(3) 0.2161(4) 0.2596(6) 0.048(3) Uani 1 1 d .
H18 H 0.8797 0.1831 0.2518 0.058 Uiso 1 1 calc R
C19 C 0.8076(4) 0.5825(7) 0.9270(13) 0.142(8) Uani 1 1 d .
H19A H 0.7961 0.6157 0.9321 0.171 Uiso 1 1 calc R
H19B H 0.8210 0.5771 0.9778 0.171 Uiso 1 1 calc R
C20 C 0.8322(5) 0.5870(8) 0.8674(10) 0.140(7) Uani 1 1 d .
H20A H 0.8272 0.5682 0.8308 0.334 Uiso 1 1 calc R
H20B H 0.8518 0.5961 0.8954 0.334 Uiso 1 1 calc R
H20C H 0.8196 0.6254 0.8536 0.334 Uiso 1 1 calc R
C21 C 0.7881(4) 0.4893(5) 0.9374(11) 0.121(6) Uani 1 1 d .
H21A H 0.8029 0.4872 0.9867 0.145 Uiso 1 1 calc R
H21B H 0.8034 0.4803 0.8909 0.145 Uiso 1 1 calc R
C22 C 0.7589(5) 0.4501(6) 0.9439(13) 0.166(9) Uani 1 1 d .
H22A H 0.7388 0.4600 0.9100 0.250 Uiso 1 1 calc R
H22B H 0.7512 0.4474 1.0003 0.250 Uiso 1 1 calc R
H22C H 0.7681 0.4177 0.9255 0.250 Uiso 1 1 calc R
C23 C 0.7565(5) 0.5565(6) 0.9986(12) 0.119(6) Uani 1 1 d .
H23A H 0.7500 0.5922 0.9921 0.143 Uiso 1 1 calc R
H23B H 0.7341 0.5372 0.9966 0.143 Uiso 1 1 calc R
C24 C 0.7701(5) 0.5511(7) 1.0780(10) 0.155(8) Uani 1 1 d .
H24A H 0.7758 0.5159 1.0881 0.232 Uiso 1 1 calc R
H24B H 0.7523 0.5624 1.1172 0.232 Uiso 1 1 calc R
H24C H 0.7917 0.5714 1.0838 0.232 Uiso 1 1 calc R
C25 C 0.7527(4) 0.5477(7) 0.8536(12) 0.130(7) Uani 1 1 d .
H25A H 0.7303 0.5290 0.8622 0.156 Uiso 1 1 calc R
H25B H 0.7647 0.5338 0.8053 0.156 Uiso 1 1 calc R
C26 C 0.7445(5) 0.6060(9) 0.8407(11) 0.162(8) Uani 1 1 d .
H26A H 0.7404 0.6171 0.8933 0.291 Uiso 1 1 calc R
H26B H 0.7223 0.6032 0.8086 0.291 Uiso 1 1 calc R
H26C H 0.7637 0.6165 0.8124 0.291 Uiso 1 1 calc R
C27 C -0.0023(3) 0.2641(4) 0.4605(6) 0.050(3) Uani 1 1 d .
H27A H -0.0055 0.2460 0.4087 0.060 Uiso 1 1 calc R
H27B H 0.0046 0.2989 0.4475 0.060 Uiso 1 1 calc R
C28 C -0.0381(3) 0.2647(5) 0.5061(7) 0.072(4) Uani 1 1 d .
H28A H -0.0456 0.2303 0.5171 0.107 Uiso 1 1 calc R
H28B H -0.0560 0.2815 0.4729 0.107 Uiso 1 1 calc R
H28C H -0.0352 0.2828 0.5573 0.107 Uiso 1 1 calc R
C29 C 0.0160(3) 0.1852(4) 0.5305(8) 0.068(4) Uani 1 1 d .
H29A H 0.0364 0.1683 0.5565 0.082 Uiso 1 1 calc R
H29B H -0.0031 0.1877 0.5715 0.082 Uiso 1 1 calc R
C30 C 0.0031(4) 0.1530(5) 0.4639(9) 0.106(5) Uani 1 1 d .
H30A H -0.0229 0.1528 0.4636 0.159 Uiso 1 1 calc R
H30B H 0.0119 0.1188 0.4717 0.159 Uiso 1 1 calc R
H30C H 0.0119 0.1661 0.4122 0.159 Uiso 1 1 calc R
C31 C 0.0598(3) 0.2367(4) 0.4503(6) 0.047(3) Uani 1 1 d .
H31A H 0.0642 0.2707 0.4288 0.057 Uiso 1 1 calc R
H31B H 0.0531 0.2153 0.4038 0.057 Uiso 1 1 calc R
C32 C 0.0961(3) 0.2161(5) 0.4859(7) 0.080(4) Uani 1 1 d .
H32A H 0.1032 0.2366 0.5324 0.120 Uiso 1 1 calc R
H32B H 0.1145 0.2179 0.4442 0.120 Uiso 1 1 calc R
H32C H 0.0930 0.1813 0.5031 0.120 Uiso 1 1 calc R
C33 C 0.0359(3) 0.2665(5) 0.5855(7) 0.072(4) Uani 1 1 d .
H33A H 0.0146 0.2656 0.6205 0.086 Uiso 1 1 calc R
H33B H 0.0552 0.2485 0.6139 0.086 Uiso 1 1 calc R
C34 C 0.0467(4) 0.3193(5) 0.5741(8) 0.095(5) Uani 1 1 d .
H34A H 0.0725 0.3210 0.5665 0.143 Uiso 1 1 calc R
H34B H 0.0400 0.3388 0.6220 0.143 Uiso 1 1 calc R
H34C H 0.0348 0.3331 0.5264 0.143 Uiso 1 1 calc R
C35 C 0.9705(5) 0.5206(7) 0.4885(9) 0.143(10) Uani 1 1 d .
H35A H 0.9804 0.5484 0.4561 0.171 Uiso 1 1 calc R
H35B H 0.9634 0.4940 0.4501 0.171 Uiso 1 1 calc R
C36 C 0.9385(4) 0.5389(7) 0.5271(13) 0.180(13) Uani 1 1 d .
H36A H 0.9211 0.5117 0.5311 0.270 Uiso 1 1 calc R
H36B H 0.9284 0.5663 0.4950 0.270 Uiso 1 1 calc R
H36C H 0.9442 0.5511 0.5815 0.270 Uiso 1 1 calc R
C37 C 0.9861(3) 0.4592(4) 0.5986(7) 0.057(3) Uani 1 1 d .
H37A H 0.9714 0.4751 0.6411 0.069 Uiso 1 1 calc R
H37B H 1.0065 0.4426 0.6252 0.069 Uiso 1 1 calc R
C38 C 0.9627(4) 0.4179(5) 0.5514(8) 0.103(5) Uani 1 1 d .
H38A H 0.9625 0.4256 0.4935 0.155 Uiso 1 1 calc R
H38B H 0.9383 0.4184 0.5722 0.155 Uiso 1 1 calc R
H38C H 0.9730 0.3847 0.5600 0.155 Uiso 1 1 calc R
C39 C 0.8770(7) 0.4106(9) 0.8689(15) 0.067(7) Uiso 0.50 1 d P
C40 C 0.8451(6) 0.4096(8) 0.8428(13) 0.060(6) Uiso 0.50 1 d P
H40A H 0.8292 0.4231 0.8843 0.090 Uiso 0.50 1 calc PR
H40B H 0.8383 0.3750 0.8306 0.090 Uiso 0.50 1 calc PR
H40C H 0.8433 0.4299 0.7936 0.090 Uiso 0.50 1 calc PR
C41 C 0.7634(3) 0.1985(5) 0.5641(8) 0.065(4) Uani 1 1 d .
C42 C 0.7797(3) 0.2051(5) 0.6433(9) 0.101(5) Uani 1 1 d .
H42A H 0.7700 0.2350 0.6692 0.152 Uiso 1 1 calc R
H42B H 0.8055 0.2089 0.6368 0.152 Uiso 1 1 calc R
H42C H 0.7748 0.1757 0.6770 0.152 Uiso 1 1 calc R
C43 C 0.0000 0.5000 0.0233(14) 0.109(9) Uiso 1 2 d SD
C44 C 0.0000 0.5000 0.1064(9) 0.056(5) Uani 1 2 d SD
C45 C 0.8361(6) 0.1231(9) 0.1074(14) 0.064(7) Uiso 0.50 1 d PD
C46 C 0.8424(11) 0.0891(13) 0.1697(19) 0.163(16) Uiso 0.50 1 d PD
H46A H 0.8642 0.0924 0.1881 0.251 Uiso 0.50 1 calc PR
H46B H 0.8377 0.0558 0.1408 0.251 Uiso 0.50 1 calc PR
H46C H 0.8224 0.0947 0.2057 0.251 Uiso 0.50 1 calc PR
C47 C 0.7690(5) 0.8662(7) 0.1553(12) 0.033(5) Uani 0.50 1 d PD
C48 C 0.7496(4) 0.8832(7) 0.2137(11) 0.042(5) Uani 0.50 1 d PD
H48A H 0.7249 0.8854 0.1958 0.064 Uiso 0.50 1 calc PR
H48B H 0.7581 0.9165 0.2294 0.064 Uiso 0.50 1 calc PR
H48C H 0.7513 0.8605 0.2601 0.064 Uiso 0.50 1 calc PR
C49 C 0.0499(5) 0.9120(7) 0.2989(13) 0.051(6) Uiso 0.50 1 d PD
C50 C 0.0699(8) 0.9427(12) 0.3522(18) 0.145(14) Uiso 0.50 1 d PD
H50A H 0.0573 0.9744 0.3607 0.217 Uiso 0.50 1 calc PR
H50B H 0.0933 0.9494 0.3286 0.217 Uiso 0.50 1 calc PR
H50C H 0.0728 0.9255 0.4042 0.217 Uiso 0.50 1 calc PR
C51 C 0.8724(8) 0.4522(10) 0.6430(18) 0.083(8) Uiso 0.50 1 d P
C52 C 0.8538(6) 0.4480(8) 0.6018(13) 0.050(6) Uiso 0.50 1 d P
H52A H 0.8633 0.4572 0.5487 0.076 Uiso 0.50 1 calc PR
H52B H 0.8336 0.4696 0.6150 0.076 Uiso 0.50 1 calc PR
H52C H 0.8461 0.4130 0.6009 0.076 Uiso 0.50 1 calc PR

loop_
_atom_site_aniso_label
_atom_site_aniso_U_11
_atom_site_aniso_U_22
_atom_site_aniso_U_33
_atom_site_aniso_U_23
_atom_site_aniso_U_13
_atom_site_aniso_U_12
Mo1 0.0317(4) 0.0368(4) 0.0322(5) -0.0043(4) 0.0002(4) 0.0032(4)
Mo2 0.0301(4) 0.0372(5) 0.0364(5) -0.0089(4) 0.0017(4) -0.0095(4)
Fe1 0.0294(7) 0.0305(7) 0.0351(8) -0.0021(6) 0.0021(6) -0.0025(6)
Fe2 0.0313(8) 0.0369(8) 0.0358(8) -0.0074(7) 0.0042(6) -0.0016(6)
Fe3 0.0338(8) 0.0377(8) 0.0313(8) -0.0055(7) -0.0012(7) -0.0019(6)
Fe4 0.0300(7) 0.0347(7) 0.0345(8) -0.0075(7) 0.0018(6) -0.0071(6)
Fe5 0.0294(7) 0.0391(8) 0.0352(8) -0.0091(7) 0.0054(7) -0.0081(6)
Fe6 0.0370(8) 0.0373(8) 0.0302(8) -0.0061(7) -0.0008(7) -0.0057(6)
S1 0.0352(14) 0.0309(13) 0.0340(14) -0.0086(11) 0.0025(11) -0.0019(10)
S2 0.0367(14) 0.0358(14) 0.0352(14) -0.0012(12) 0.0025(12) -0.0019(11)
S3 0.0357(15) 0.0516(17) 0.0418(16) -0.0084(13) -0.0017(12) 0.0029(12)
S4 0.0339(14) 0.0426(14) 0.0340(13) -0.0067(12) 0.0025(12) -0.0093(12)
S5 0.0362(14) 0.0409(15) 0.0349(14) -0.0092(12) 0.0042(12) -0.0057(11)
S6 0.0327(14) 0.0402(14) 0.0431(16) -0.0103(13) -0.0021(12) -0.0053(11)
S7 0.0231(11) 0.0271(11) 0.0246(12) -0.0073(10) 0.0053(10) -0.0049(9)
Se1 0.0527(7) 0.0532(7) 0.0552(7) -0.0139(6) 0.0210(6) -0.0088(6)
Se2 0.0682(8) 0.0580(7) 0.0376(6) -0.0052(6) -0.0047(6) -0.0042(6)
Se3 0.0384(6) 0.0576(7) 0.0693(8) -0.0056(7) 0.0019(6) -0.0033(5)
N1 0.043(5) 0.044(5) 0.034(5) -0.004(4) 0.007(4) 0.008(4)
N2 0.049(6) 0.048(5) 0.034(5) 0.002(4) 0.003(4) 0.007(4)
N3 0.050(5) 0.030(4) 0.036(5) 0.002(4) 0.009(4) -0.002(4)
N4 0.062(6) 0.040(5) 0.029(5) 0.001(4) 0.008(5) 0.013(4)
N5 0.047(6) 0.043(5) 0.047(5) -0.023(4) 0.005(5) -0.002(4)
N6 0.043(5) 0.045(5) 0.031(5) -0.002(4) -0.004(4) 0.019(4)
N7 0.030(4) 0.031(4) 0.037(5) -0.005(4) 0.006(4) -0.007(3)
N8 0.041(5) 0.060(6) 0.052(6) -0.001(5) 0.002(5) -0.026(4)
N9 0.046(5) 0.048(6) 0.057(6) -0.019(5) -0.002(5) -0.015(4)
N10 0.042(5) 0.048(6) 0.065(6) -0.033(5) -0.009(5) -0.020(4)
N11 0.034(5) 0.039(5) 0.042(5) -0.008(4) -0.006(4) -0.010(4)
N12 0.043(5) 0.041(5) 0.053(6) -0.004(5) 0.018(5) -0.005(4)
N13 0.068(8) 0.089(9) 0.058(7) 0.005(7) -0.005(6) 0.021(6)
N14 0.052(6) 0.058(6) 0.033(5) 0.013(4) -0.001(5) -0.020(5)
N15 0.114(14) 0.103(13) 0.041(8) 0.000 0.000 -0.076(11)
N17 0.076(8) 0.095(8) 0.085(9) -0.022(7) -0.034(7) 0.028(7)
N18 0.31(3) 0.071(15) 0.23(3) 0.000 0.000 0.073(17)
N19 0.114(17) 0.052(12) 0.053(12) -0.043(10) 0.068(12) -0.032(11)
N20 0.09(2) 0.13(2) 0.067(17) -0.022(15) -0.065(15) -0.017(16)
B1 0.060(9) 0.048(8) 0.037(7) 0.012(6) 0.007(7) 0.006(6)
B2 0.057(9) 0.052(8) 0.044(8) -0.002(7) -0.004(7) -0.006(6)
C1 0.050(7) 0.063(8) 0.048(7) -0.019(6) 0.002(6) 0.009(6)
C2 0.060(8) 0.081(9) 0.032(6) 0.001(6) -0.008(6) 0.022(6)
C3 0.060(8) 0.066(8) 0.033(6) 0.012(6) -0.003(6) 0.008(6)
C4 0.043(6) 0.041(6) 0.037(6) 0.004(5) 0.001(5) 0.000(5)
C5 0.053(7) 0.044(6) 0.037(6) -0.008(5) 0.005(6) -0.005(5)
C6 0.081(9) 0.034(6) 0.029(6) 0.000(5) -0.001(6) -0.022(6)
C7 0.032(6) 0.060(7) 0.030(6) -0.014(5) 0.003(5) 0.005(5)
C8 0.025(6) 0.092(9) 0.038(6) -0.024(6) -0.009(5) 0.013(6)
C9 0.048(7) 0.062(8) 0.040(7) -0.010(6) -0.005(6) 0.015(6)
C10 0.040(7) 0.056(7) 0.054(7) -0.008(6) -0.003(6) -0.010(5)
C11 0.027(6) 0.061(8) 0.075(9) -0.003(7) 0.012(6) -0.006(5)
C12 0.043(7) 0.062(8) 0.078(9) -0.011(7) 0.013(7) -0.012(6)
C13 0.046(7) 0.076(8) 0.031(6) -0.011(6) -0.005(5) -0.004(6)
C14 0.050(8) 0.104(12) 0.067(9) -0.044(9) -0.009(7) -0.012(8)
C15 0.053(8) 0.051(8) 0.085(10) -0.024(7) 0.002(7) -0.018(6)
C16 0.051(7) 0.043(6) 0.045(6) -0.007(5) 0.006(6) -0.001(5)
C17 0.080(9) 0.033(6) 0.055(7) 0.009(6) 0.002(7) 0.011(6)
C18 0.055(7) 0.044(6) 0.046(7) -0.010(5) 0.006(6) -0.021(5)
C19 0.038(9) 0.188(19) 0.20(2) -0.025(17) -0.026(11) -0.030(11)
C20 0.124(17) 0.20(2) 0.100(14) 0.021(14) 0.004(12) -0.034(15)
C21 0.155(16) 0.047(9) 0.160(17) -0.001(10) 0.005(13) 0.032(10)
C22 0.139(17) 0.097(13) 0.26(3) 0.016(15) -0.021(17) -0.056(12)
C23 0.123(15) 0.098(12) 0.136(17) 0.016(12) -0.070(14) -0.006(11)
C24 0.177(19) 0.181(19) 0.106(14) 0.026(13) -0.087(14) 0.015(15)
C25 0.055(10) 0.140(16) 0.20(2) -0.015(14) 0.002(12) 0.016(10)
C26 0.144(17) 0.23(2) 0.110(15) 0.054(16) -0.024(13) 0.043(16)
C27 0.060(8) 0.058(8) 0.031(6) 0.011(5) -0.007(6) 0.004(6)
C28 0.065(9) 0.101(10) 0.049(8) -0.020(7) -0.017(7) 0.031(7)
C29 0.052(8) 0.076(9) 0.076(9) 0.038(8) 0.004(7) 0.007(6)
C30 0.156(14) 0.048(8) 0.113(12) -0.030(9) 0.031(11) -0.043(9)
C31 0.058(8) 0.042(6) 0.041(6) 0.007(5) 0.000(6) -0.009(5)
C32 0.035(7) 0.127(12) 0.077(9) 0.041(8) -0.014(6) -0.013(7)
C33 0.067(9) 0.109(11) 0.038(7) -0.016(7) 0.009(6) -0.047(8)
C34 0.107(12) 0.112(12) 0.067(10) -0.020(9) -0.001(9) -0.035(10)
C35 0.179(18) 0.164(19) 0.085(12) 0.088(12) -0.117(13) -0.119(17)
C36 0.112(15) 0.171(19) 0.26(3) 0.145(19) -0.125(18) -0.067(15)
C37 0.060(8) 0.065(8) 0.047(7) 0.002(6) -0.001(6) -0.007(6)
C38 0.127(13) 0.088(11) 0.094(12) 0.015(9) 0.030(10) -0.036(9)
C41 0.058(9) 0.066(9) 0.072(10) -0.008(8) -0.021(8) 0.021(6)
C42 0.063(9) 0.133(13) 0.107(12) -0.032(11) -0.017(9) 0.029(9)
C44 0.030(9) 0.088(13) 0.048(10) 0.000 0.000 0.029(8)
C47 0.025(11) 0.042(13) 0.032(12) 0.003(10) -0.024(10) 0.004(9)
C48 0.017(9) 0.067(14) 0.043(12) 0.016(11) 0.014(9) -0.007(9)

loop_
_atom_type_symbol
_atom_type_description
_atom_type_scat_dispersion_real
_atom_type_scat_dispersion_imag
_atom_type_scat_source
Mo Mo -1.6832 0.6857 'International Tables Vol C Tables 4.2.6.8 and 6.1.1.4'
Fe Fe 0.3463 0.8444 'International Tables Vol C Tables 4.2.6.8 and 6.1.1.4'
S S 0.1246 0.1234 'International Tables Vol C Tables 4.2.6.8 and 6.1.1.4'
Se Se -0.0929 2.2259 'International Tables Vol C Tables 4.2.6.8 and 6.1.1.4'
N N 0.0061 0.0033 'International Tables Vol C Tables 4.2.6.8 and 6.1.1.4'
B B 0.0013 0.0007 'International Tables Vol C Tables 4.2.6.8 and 6.1.1.4'
C C 0.0033 0.0016 'International Tables Vol C Tables 4.2.6.8 and 6.1.1.4'
H H 0.0000 0.0000 'International Tables Vol C Tables 4.2.6.8 and 6.1.1.4'

loop_
_geom_angle_atom_site_label_1
_geom_angle_atom_site_label_2
_geom_angle_atom_site_label_3
_geom_angle
_geom_angle_site_symmetry_1
_geom_angle_site_symmetry_3
N1 Mo1 N5 80.6(3) . .
N1 Mo1 N3 78.1(3) . .
N5 Mo1 N3 81.9(3) . .
N1 Mo1 S3 88.8(2) . .
N5 Mo1 S3 86.0(2) . .
N3 Mo1 S3 163.4(2) . .
N1 Mo1 S1 162.9(2) . .
N5 Mo1 S1 86.7(2) . .
N3 Mo1 S1 88.8(2) . .
S3 Mo1 S1 101.76(9) . .
N1 Mo1 S2 87.2(2) . .
N5 Mo1 S2 164.9(2) . .
N3 Mo1 S2 87.0(2) . .
S3 Mo1 S2 102.72(9) . .
S1 Mo1 S2 103.29(9) . .
N1 Mo1 Fe3 97.1(2) . .
N5 Mo1 Fe3 138.5(2) . .
N3 Mo1 Fe3 138.7(2) . .
S3 Mo1 Fe3 52.52(7) . .
S1 Mo1 Fe3 100.02(7) . .
S2 Mo1 Fe3 51.67(6) . .
N1 Mo1 Fe1 139.1(2) . .
N5 Mo1 Fe1 139.0(2) . .
N3 Mo1 Fe1 95.3(2) . .
S3 Mo1 Fe1 101.27(7) . .
S1 Mo1 Fe1 52.37(6) . .
S2 Mo1 Fe1 51.96(7) . .
Fe3 Mo1 Fe1 61.58(4) . .
N1 Mo1 Fe2 140.9(2) . .
N5 Mo1 Fe2 95.7(2) . .
N3 Mo1 Fe2 140.3(2) . .
S3 Mo1 Fe2 52.08(7) . .
S1 Mo1 Fe2 51.55(6) . .
S2 Mo1 Fe2 99.36(7) . .
Fe3 Mo1 Fe2 60.44(5) . .
Fe1 Mo1 Fe2 61.16(4) . .
N7 Mo2 N9 80.7(3) . .
N7 Mo2 N11 78.2(3) . .
N9 Mo2 N11 81.7(3) . .
N7 Mo2 S6 89.43(19) . .
N9 Mo2 S6 85.7(2) . .
N11 Mo2 S6 163.58(19) . .
N7 Mo2 S5 161.49(19) . .
N9 Mo2 S5 86.4(2) . .
N11 Mo2 S5 86.9(2) . .
S6 Mo2 S5 102.82(9) . .
N7 Mo2 S4 87.7(2) . .
N9 Mo2 S4 166.0(2) . .
N11 Mo2 S4 88.3(2) . .
S6 Mo2 S4 102.12(9) . .
S5 Mo2 S4 102.90(9) . .
N7 Mo2 Fe6 142.00(19) . .
N9 Mo2 Fe6 93.6(2) . .
N11 Mo2 Fe6 138.5(2) . .
S6 Mo2 Fe6 52.59(7) . .
S5 Mo2 Fe6 51.60(7) . .
S4 Mo2 Fe6 100.38(7) . .
N7 Mo2 Fe5 98.82(19) . .
N9 Mo2 Fe5 137.5(2) . .
N11 Mo2 Fe5 140.28(19) . .
S6 Mo2 Fe5 51.83(7) . .
S5 Mo2 Fe5 99.66(7) . .
S4 Mo2 Fe5 52.01(7) . .
Fe6 Mo2 Fe5 60.87(5) . .
N7 Mo2 Fe4 139.67(19) . .
N9 Mo2 Fe4 138.3(2) . .
N11 Mo2 Fe4 95.15(19) . .
S6 Mo2 Fe4 101.26(7) . .
S5 Mo2 Fe4 51.92(7) . .
S4 Mo2 Fe4 52.10(6) . .
Fe6 Mo2 Fe4 61.78(4) . .
Fe5 Mo2 Fe4 61.49(4) . .
S2 Fe1 S1 110.29(10) . .
S2 Fe1 Se3 116.33(8) . 2_765
S1 Fe1 Se3 103.44(8) . 2_765
S2 Fe1 S7 102.87(9) . .
S1 Fe1 S7 103.69(9) . .
Se3 Fe1 S7 119.49(8) 2_765 .
S2 Fe1 Mo1 55.92(7) . .
S1 Fe1 Mo1 55.56(7) . .
Se3 Fe1 Mo1 135.98(6) 2_765 .
S7 Fe1 Mo1 103.80(7) . .
S2 Fe1 Fe2 101.05(8) . .
S1 Fe1 Fe2 51.52(7) . .
Se3 Fe1 Fe2 141.43(7) 2_765 .
S7 Fe1 Fe2 55.89(6) . .
Mo1 Fe1 Fe2 59.52(4) . .
S2 Fe1 Fe3 51.30(7) . .
S1 Fe1 Fe3 100.15(8) . .
Se3 Fe1 Fe3 156.27(7) 2_765 .
S7 Fe1 Fe3 55.96(7) . .
Mo1 Fe1 Fe3 58.71(4) . .
Fe2 Fe1 Fe3 58.97(5) . .
S1 Fe2 S3 109.02(11) . .
S1 Fe2 Se1 116.17(9) . .
S3 Fe2 Se1 116.22(9) . .
S1 Fe2 S7 102.48(9) . .
S3 Fe2 S7 105.95(10) . .
Se1 Fe2 S7 105.47(8) . .
S1 Fe2 Fe5 140.98(9) . .
S3 Fe2 Fe5 108.19(9) . .
Se1 Fe2 Fe5 54.20(5) . .
S7 Fe2 Fe5 55.63(6) . .
S1 Fe2 Mo1 55.70(7) . .
S3 Fe2 Mo1 55.45(7) . .
Se1 Fe2 Mo1 152.67(6) . .
S7 Fe2 Mo1 101.85(7) . .
Fe5 Fe2 Mo1 150.19(6) . .
S1 Fe2 Fe3 102.23(8) . .
S3 Fe2 Fe3 52.74(8) . .
Se1 Fe2 Fe3 140.80(7) . .
S7 Fe2 Fe3 56.00(6) . .
Fe5 Fe2 Fe3 91.03(6) . .
Mo1 Fe2 Fe3 59.16(4) . .
S1 Fe2 Fe1 52.47(7) . .
S3 Fe2 Fe1 102.41(9) . .
Se1 Fe2 Fe1 140.62(7) . .
S7 Fe2 Fe1 53.65(6) . .
Fe5 Fe2 Fe1 107.86(6) . .
Mo1 Fe2 Fe1 59.32(4) . .
Fe3 Fe2 Fe1 60.52(5) . .
S2 Fe3 S3 110.92(11) . .
S2 Fe3 Se2 118.11(9) . .
S3 Fe3 Se2 112.16(9) . .
S2 Fe3 S7 101.53(9) . .
S3 Fe3 S7 105.92(10) . .
Se2 Fe3 S7 106.84(8) . .
S2 Fe3 Fe6 141.95(9) . .
S3 Fe3 Fe6 105.18(9) . .
Se2 Fe3 Fe6 54.90(5) . .
S7 Fe3 Fe6 56.07(6) . .
S2 Fe3 Mo1 56.61(7) . .
S3 Fe3 Mo1 56.02(7) . .
Se2 Fe3 Mo1 150.32(7) . .
S7 Fe3 Mo1 102.75(7) . .
Fe6 Fe3 Mo1 149.42(7) . .
S2 Fe3 Fe2 103.10(8) . .
S3 Fe3 Fe2 52.81(8) . .
Se2 Fe3 Fe2 138.34(7) . .
S7 Fe3 Fe2 55.91(6) . .
Fe6 Fe3 Fe2 89.10(6) . .
Mo1 Fe3 Fe2 60.39(4) . .
S2 Fe3 Fe1 52.19(7) . .
S3 Fe3 Fe1 102.45(9) . .
Se2 Fe3 Fe1 144.41(7) . .
S7 Fe3 Fe1 53.63(6) . .
Fe6 Fe3 Fe1 108.85(6) . .
Mo1 Fe3 Fe1 59.71(4) . .
Fe2 Fe3 Fe1 60.51(5) . .
S5 Fe4 S4 110.45(10) . .
S5 Fe4 Se3 113.11(9) . .
S4 Fe4 Se3 104.81(9) . .
S5 Fe4 S7 102.17(9) . .
S4 Fe4 S7 103.38(9) . .
Se3 Fe4 S7 122.38(8) . .
S5 Fe4 Mo2 55.86(7) . .
S4 Fe4 Mo2 55.88(7) . .
Se3 Fe4 Mo2 134.92(6) . .
S7 Fe4 Mo2 102.44(7) . .
S5 Fe4 Fe5 100.67(8) . .
S4 Fe4 Fe5 51.78(7) . .
Se3 Fe4 Fe5 144.86(7) . .
S7 Fe4 Fe5 55.24(6) . .
Mo2 Fe4 Fe5 59.01(4) . .
S5 Fe4 Fe6 51.08(7) . .
S4 Fe4 Fe6 100.69(8) . .
Se3 Fe4 Fe6 153.90(7) . .
S7 Fe4 Fe6 55.10(6) . .
Mo2 Fe4 Fe6 58.56(4) . .
Fe5 Fe4 Fe6 58.99(5) . .
S6 Fe5 S4 110.25(10) . .
S6 Fe5 Se1 111.15(9) . .
S4 Fe5 Se1 119.90(9) . .
S6 Fe5 S7 105.13(10) . .
S4 Fe5 S7 102.64(9) . .
Se1 Fe5 S7 106.31(7) . .
S6 Fe5 Mo2 56.04(7) . .
S4 Fe5 Mo2 56.21(7) . .
Se1 Fe5 Mo2 151.43(6) . .
S7 Fe5 Mo2 101.93(7) . .
S6 Fe5 Fe2 102.74(8) . .
S4 Fe5 Fe2 144.95(9) . .
Se1 Fe5 Fe2 54.53(5) . .
S7 Fe5 Fe2 56.20(6) . .
Mo2 Fe5 Fe2 147.14(7) . .
S6 Fe5 Fe6 52.85(8) . .
S4 Fe5 Fe6 102.32(8) . .
Se1 Fe5 Fe6 137.43(7) . .
S7 Fe5 Fe6 55.44(6) . .
Mo2 Fe5 Fe6 59.26(4) . .
Fe2 Fe5 Fe6 88.08(6) . .
S6 Fe5 Fe4 102.94(8) . .
S4 Fe5 Fe4 52.15(7) . .
Se1 Fe5 Fe4 144.65(7) . .
S7 Fe5 Fe4 54.08(6) . .
Mo2 Fe5 Fe4 59.51(4) . .
Fe2 Fe5 Fe4 109.58(6) . .
Fe6 Fe5 Fe4 60.56(5) . .
S5 Fe6 S6 111.19(10) . .
S5 Fe6 Se2 115.12(9) . .
S6 Fe6 Se2 114.90(9) . .
S5 Fe6 S7 102.11(10) . .
S6 Fe6 S7 104.61(9) . .
Se2 Fe6 S7 107.42(8) . .
S5 Fe6 Fe3 140.55(9) . .
S6 Fe6 Fe3 106.68(8) . .
Se2 Fe6 Fe3 54.72(5) . .
S7 Fe6 Fe3 56.88(6) . .
S5 Fe6 Mo2 56.63(7) . .
S6 Fe6 Mo2 56.15(7) . .
Se2 Fe6 Mo2 150.05(7) . .
S7 Fe6 Mo2 102.52(7) . .
Fe3 Fe6 Mo2 151.53(6) . .
S5 Fe6 Fe5 102.71(8) . .
S6 Fe6 Fe5 52.17(7) . .
Se2 Fe6 Fe5 141.56(7) . .
S7 Fe6 Fe5 55.57(6) . .
Fe3 Fe6 Fe5 91.69(6) . .
Mo2 Fe6 Fe5 59.87(4) . .
S5 Fe6 Fe4 52.05(7) . .
S6 Fe6 Fe4 102.29(9) . .
Se2 Fe6 Fe4 142.22(7) . .
S7 Fe6 Fe4 54.06(6) . .
Fe3 Fe6 Fe4 109.46(6) . .
Mo2 Fe6 Fe4 59.66(4) . .
Fe5 Fe6 Fe4 60.44(5) . .
Fe2 S1 Fe1 76.01(8) . .
Fe2 S1 Mo1 72.75(8) . .
Fe1 S1 Mo1 72.07(8) . .
Fe3 S2 Fe1 76.51(9) . .
Fe3 S2 Mo1 71.72(8) . .
Fe1 S2 Mo1 72.12(8) . .
Fe3 S3 Fe2 74.45(9) . .
Fe3 S3 Mo1 71.46(8) . .
Fe2 S3 Mo1 72.47(8) . .
Fe5 S4 Fe4 76.07(9) . .
Fe5 S4 Mo2 71.78(8) . .
Fe4 S4 Mo2 72.02(8) . .
Fe6 S5 Fe4 76.86(8) . .
Fe6 S5 Mo2 71.77(8) . .
Fe4 S5 Mo2 72.21(8) . .
Fe5 S6 Fe6 74.97(9) . .
Fe5 S6 Mo2 72.13(8) . .
Fe6 S6 Mo2 71.26(8) . .
Fe1 S7 Fe4 142.82(10) . .
Fe1 S7 Fe6 135.95(11) . .
Fe4 S7 Fe6 70.84(7) . .
Fe1 S7 Fe5 136.02(10) . .
Fe4 S7 Fe5 70.68(7) . .
Fe6 S7 Fe5 68.98(7) . .
Fe1 S7 Fe2 70.45(7) . .
Fe4 S7 Fe2 137.57(10) . .
Fe6 S7 Fe2 102.94(9) . .
Fe5 S7 Fe2 68.18(7) . .
Fe1 S7 Fe3 70.41(7) . .
Fe4 S7 Fe3 135.30(10) . .
Fe6 S7 Fe3 67.05(7) . .
Fe5 S7 Fe3 106.34(9) . .
Fe2 S7 Fe3 68.09(7) . .
Fe5 Se1 Fe2 71.28(6) . .
Fe3 Se2 Fe6 70.39(6) . .
Fe1 Se3 Fe4 130.40(7) 2_765 .
C1 N1 N2 102.8(8) . .
C1 N1 Mo1 132.5(7) . .
N2 N1 Mo1 124.6(6) . .
C3 N2 N1 112.7(9) . .
C3 N2 B1 130.7(9) . .
N1 N2 B1 116.5(8) . .
C4 N3 N4 105.5(7) . .
C4 N3 Mo1 131.8(6) . .
N4 N3 Mo1 122.7(6) . .
N3 N4 C6 108.4(8) . .
N3 N4 B1 118.2(8) . .
C6 N4 B1 133.3(9) . .
C7 N5 N6 108.8(8) . .
C7 N5 Mo1 130.1(7) . .
N6 N5 Mo1 121.1(6) . .
C9 N6 N5 107.5(8) . .
C9 N6 B1 133.1(9) . .
N5 N6 B1 119.4(8) . .
C10 N7 N8 103.8(7) . .
C10 N7 Mo2 133.4(6) . .
N8 N7 Mo2 122.6(6) . .
C12 N8 N7 107.5(8) . .
C12 N8 B2 130.5(9) . .
N7 N8 B2 121.6(8) . .
C13 N9 N10 110.0(9) . .
C13 N9 Mo2 129.8(7) . .
N10 N9 Mo2 120.1(7) . .
C15 N10 N9 107.0(9) . .
C15 N10 B2 129.4(9) . .
N9 N10 B2 123.5(8) . .
C16 N11 N12 108.1(8) . .
C16 N11 Mo2 131.3(6) . .
N12 N11 Mo2 120.6(6) . .
C18 N12 N11 106.9(8) . .
C18 N12 B2 128.4(9) . .
N11 N12 B2 124.3(8) . .
C23 N13 C21 107.5(12) . .
C23 N13 C25 109.0(12) . .
C21 N13 C25 110.3(12) . .
C23 N13 C19 102.3(13) . .
C21 N13 C19 115.1(12) . .
C25 N13 C19 112.2(12) . .
C33 N14 C27 112.5(9) . .
C33 N14 C31 112.9(8) . .
C27 N14 C31 107.1(7) . .
C33 N14 C29 106.9(8) . .
C27 N14 C29 108.3(8) . .
C31 N14 C29 109.1(8) . .
C35 N15 C35 111.4(19) 2_765 .
C35 N15 C37 111.1(7) 2_765 2_765
C35 N15 C37 110.3(8) . 2_765
C35 N15 C37 110.3(8) 2_765 .
C35 N15 C37 111.1(7) . .
C37 N15 C37 102.3(12) 2_765 .
N4 B1 N6 111.6(9) . .
N4 B1 N2 108.6(9) . .
N6 B1 N2 109.8(9) . .
N12 B2 N8 107.7(9) . .
N12 B2 N10 106.5(9) . .
N8 B2 N10 105.0(9) . .
N1 C1 C2 112.0(9) . .
C3 C2 C1 103.5(9) . .
N2 C3 C2 109.0(10) . .
N3 C4 C5 112.7(9) . .
C6 C5 C4 103.0(9) . .
C5 C6 N4 110.3(9) . .
N5 C7 C8 109.1(10) . .
C7 C8 C9 105.3(10) . .
N6 C9 C8 109.2(9) . .
N7 C10 C11 113.3(9) . .
C12 C11 C10 101.7(10) . .
C11 C12 N8 113.7(10) . .
N9 C13 C14 107.5(11) . .
C15 C14 C13 106.6(11) . .
N10 C15 C14 108.8(10) . .
N11 C16 C17 109.9(9) . .
C18 C17 C16 103.5(9) . .
N12 C18 C17 111.4(9) . .
C20 C19 N13 124.4(18) . .
N13 C21 C22 116.9(14) . .
C24 C23 N13 122.9(16) . .
N13 C25 C26 107.9(14) . .
N14 C27 C28 113.9(8) . .
C30 C29 N14 116.7(10) . .
N14 C31 C32 117.9(8) . .
C34 C33 N14 113.7(10) . .
C36 C35 N15 119.4(15) . .
N15 C37 C38 111.2(9) . .
N16 C39 C40 176(3) . .
N17 C41 C42 177.1(18) . .
N18 C43 C44 180.000(3) . .
N19 C45 C46 147(3) . .
N20 C47 C48 174(3) . .
N21 C49 C50 168(3) . .
C52 C51 N22 168(3) . .

loop_
_geom_bond_atom_site_label_1
_geom_bond_atom_site_label_2
_geom_bond_distance
_geom_bond_site_symmetry_2
Mo1 N1 2.204(8) .
Mo1 N5 2.255(8) .
Mo1 N3 2.264(7) .
Mo1 S3 2.356(3) .
Mo1 S1 2.360(3) .
Mo1 S2 2.369(3) .
Mo1 Fe3 2.6938(15) .
Mo1 Fe1 2.7220(15) .
Mo1 Fe2 2.7277(16) .
Mo2 N7 2.211(7) .
Mo2 N9 2.256(8) .
Mo2 N11 2.269(7) .
Mo2 S6 2.363(3) .
Mo2 S5 2.369(3) .
Mo2 S4 2.372(3) .
Mo2 Fe6 2.6942(16) .
Mo2 Fe5 2.7113(15) .
Mo2 Fe4 2.7255(15) .
Fe1 S2 2.253(3) .
Fe1 S1 2.266(3) .
Fe1 Se3 2.3029(17) 2_765
Fe1 S7 2.370(2) .
Fe1 Fe2 2.7724(18) .
Fe1 Fe3 2.7726(19) .
Fe2 S1 2.237(3) .
Fe2 S3 2.257(3) .
Fe2 Se1 2.3403(18) .
Fe2 S7 2.436(2) .
Fe2 Fe5 2.7215(19) .
Fe2 Fe3 2.729(2) .
Fe3 S2 2.225(3) .
Fe3 S3 2.255(3) .
Fe3 Se2 2.3236(17) .
Fe3 S7 2.439(3) .
Fe3 Fe6 2.6813(19) .
Fe4 S5 2.253(3) .
Fe4 S4 2.261(3) .
Fe4 Se3 2.3124(18) .
Fe4 S7 2.385(2) .
Fe4 Fe5 2.7792(19) .
Fe4 Fe6 2.7825(19) .
Fe5 S6 2.240(3) .
Fe5 S4 2.250(3) .
Fe5 Se1 2.3305(17) .
Fe5 S7 2.420(2) .
Fe5 Fe6 2.738(2) .
Fe6 S5 2.223(3) .
Fe6 S6 2.260(3) .
Fe6 Se2 2.3287(18) .
Fe6 S7 2.416(2) .
Se3 Fe1 2.3029(17) 2_765
N1 C1 1.360(12) .
N1 N2 1.360(10) .
N2 C3 1.300(11) .
N2 B1 1.544(14) .
N3 C4 1.302(11) .
N3 N4 1.336(9) .
N4 C6 1.354(11) .
N4 B1 1.530(15) .
N5 C7 1.316(11) .
N5 N6 1.360(9) .
N6 C9 1.323(11) .
N6 B1 1.535(14) .
N7 C10 1.330(11) .
N7 N8 1.394(10) .
N8 C12 1.332(12) .
N8 B2 1.539(15) .
N9 C13 1.314(12) .
N9 N10 1.376(10) .
N10 C15 1.336(13) .
N10 B2 1.571(15) .
N11 C16 1.313(11) .
N11 N12 1.364(9) .
N12 C18 1.337(11) .
N12 B2 1.475(14) .
N13 C23 1.418(19) .
N13 C21 1.471(14) .
N13 C25 1.484(18) .
N13 C19 1.550(17) .
N14 C33 1.479(12) .
N14 C27 1.487(12) .
N14 C31 1.503(12) .
N14 C29 1.533(13) .
N15 C35 1.471(15) 2_765
N15 C35 1.471(15) .
N15 C37 1.520(13) 2_765
N15 C37 1.520(13) .
N16 C39 1.11(3) .
N17 C41 1.077(14) .
N18 C43 1.115(16) .
N19 C45 1.138(16) .
N20 C47 1.083(15) .
N21 C49 1.048(15) .
N22 C51 1.43(3) .
C1 C2 1.384(14) .
C2 C3 1.377(14) .
C4 C5 1.382(12) .
C5 C6 1.318(13) .
C7 C8 1.367(13) .
C8 C9 1.378(14) .
C10 C11 1.404(13) .
C11 C12 1.320(14) .
C13 C14 1.391(13) .
C14 C15 1.375(16) .
C16 C17 1.405(12) .
C17 C18 1.346(13) .
C19 C20 1.33(2) .
C21 C22 1.490(17) .
C23 C24 1.389(18) .
C25 C26 1.57(2) .
C27 C28 1.513(14) .
C29 C30 1.449(16) .
C31 C32 1.553(13) .
C33 C34 1.450(14) .
C35 C36 1.42(3) .
C37 C38 1.580(15) .
C39 C40 1.25(3) .
C41 C42 1.427(17) .
C43 C44 1.35(2) .
C45 C46 1.37(3) .
C47 C48 1.265(19) .
C49 C50 1.39(2) .
C51 C52 0.96(3) .
